data_4022568
loop_
_publ_author_name
'Gary A. Molander'
'Shawn K. Pack'

_publ_section_title
;
 Determining the Scope of the Organolanthanide-Catalyzed, Sequential
 Intramolecular Amination/Cyclization Reaction: Formation of Substituted
 Quinolizidines, Indolizidines, and Pyrrolizidines
;
_journal_name_full 'Journal of Organic Chemistry'
_journal_page_first 9214
_journal_page_last 9220
_journal_paper_doi 10.1021/jo035205f
_journal_volume 68
_journal_year 2003
_chemical_formula_sum 'C11 H22 I N'
_chemical_formula_weight 295.20
_space_group_IT_number 14
_symmetry_cell_setting monoclinic
_symmetry_Int_Tables_number 14
_symmetry_space_group_name_Hall '-P 2ybc'
_symmetry_space_group_name_H-M 'P 1 21/c 1'
_atom_sites_solution_hydrogens geom
_atom_sites_solution_primary direct
_atom_sites_solution_secondary difmap
_audit_creation_method SHELXL
_cell_angle_alpha 90.00
_cell_angle_beta 102.144(6)
_cell_angle_gamma 90.00
_cell_formula_units_Z 4
_cell_length_a 6.529(2)
_cell_length_b 15.272(4)
_cell_length_c 13.117(4)
_cell_measurement_temperature 143(1)
_cell_volume 1278.7(6)
_computing_structure_refinement 'SHELXL-93 (Sheldrick, 1993)'
_computing_structure_solution 'SIR92 (Altomare, 1993)'
_diffrn_ambient_temperature 143(2)
_diffrn_measurement_device 'CCD area detector'
_diffrn_measurement_device_type 'Rigaku Mercury'
_diffrn_measurement_method 'phi oscillations'
_diffrn_radiation_monochromator graphite
_diffrn_radiation_source 'rotating anode'
_diffrn_radiation_type MoK\a
_diffrn_radiation_wavelength 0.71069
_diffrn_reflns_av_R_equivalents 0.0393
_diffrn_reflns_av_sigmaI/netI 0.0432
_diffrn_reflns_limit_h_max 7
_diffrn_reflns_limit_h_min -8
_diffrn_reflns_limit_k_max 16
_diffrn_reflns_limit_k_min -19
_diffrn_reflns_limit_l_max 13
_diffrn_reflns_limit_l_min -16
_diffrn_reflns_number 7908
_diffrn_reflns_theta_max 27.48
_diffrn_reflns_theta_min 2.67
_exptl_absorpt_coefficient_mu 2.468
_exptl_absorpt_correction_T_max 1.0000
_exptl_absorpt_correction_T_min 0.8547
_exptl_absorpt_correction_type multi-scan
_exptl_crystal_density_diffrn 1.533
_exptl_crystal_F_000 592
_exptl_crystal_size_max 0.15
_exptl_crystal_size_mid 0.08
_exptl_crystal_size_min 0.02
_refine_diff_density_max 0.670
_refine_diff_density_min -0.692
_refine_diff_density_rms 0.109
_refine_ls_extinction_method none
_refine_ls_goodness_of_fit_all 1.111
_refine_ls_goodness_of_fit_obs 1.154
_refine_ls_matrix_type full
_refine_ls_number_parameters 120
_refine_ls_number_reflns 2601
_refine_ls_number_restraints 0
_refine_ls_restrained_S_all 1.111
_refine_ls_restrained_S_obs 1.154
_refine_ls_R_factor_all 0.0629
_refine_ls_R_factor_obs 0.0454
_refine_ls_shift/esd_max -0.001
_refine_ls_shift/esd_mean 0.000
_refine_ls_structure_factor_coef Fsqd
_refine_ls_weighting_details 'w=1/[\s^2^(Fo^2^)+(0.0134P)^2^+3.6856P] where P=(Fo^2^+2Fc^2^)/3'
_refine_ls_weighting_scheme calc
_refine_ls_wR_factor_all 0.0717
_refine_ls_wR_factor_obs 0.0677
_reflns_number_observed 2172
_reflns_number_total 2601
_reflns_observed_criterion >2sigma(I)
_cod_data_source_file jo035205fsi20030818_035018_1.cif
_cod_data_source_block 16
_cod_depositor_comments
;
The following automatic conversions were performed:
'_exptl_absorpt_correction_type' value 'Multi-scan' changed to
'multi-scan' according to
'/home/saulius/struct/CIF-dictionaries/cif_core.dic' dictionary named
'cif_core.dic' version 2.4.1 from 2010-06-29.

Automatic conversion script
Id: cif_fix_enum 1527 2010-12-29 10:47:43Z saulius 

The following automatic conversions were performed:

'_refine_ls_weighting_scheme' value 'calc
w=1/[\s^2^(Fo^2^)+(0.0134P)^2^+3.6856P] where P=(Fo^2^+2Fc^2^)/3' was
changed to 'calc'. New tag '_refine_ls_weighting_details' was
created. The value of the new tag was set to
'w=1/[\s^2^(Fo^2^)+(0.0134P)^2^+3.6856P] where P=(Fo^2^+2Fc^2^)/3'.

Automatic conversion script
Id: cif_fix_values 3143 2015-03-26 13:38:13Z robertas 
;
_cod_original_sg_symbol_H-M 'P 21/c'
_cod_database_code 4022568

loop_
_symmetry_equiv_pos_as_xyz
'x, y, z'
'-x, y+1/2, -z+1/2'
'-x, -y, -z'
'x, -y-1/2, z-1/2'

loop_
_atom_site_aniso_label
_atom_site_aniso_U_11
_atom_site_aniso_U_22
_atom_site_aniso_U_33
_atom_site_aniso_U_23
_atom_site_aniso_U_13
_atom_site_aniso_U_12
I 0.0297(2) 0.0356(2) 0.02552(15) 0.0019(2) 0.00256(12) -0.0034(2)
N1 0.023(2) 0.025(2) 0.026(2) 0.003(2) 0.007(2) 0.003(2)
C2 0.033(3) 0.034(3) 0.030(2) 0.004(2) 0.013(2) 0.010(2)
C3 0.042(3) 0.032(3) 0.033(3) -0.007(2) 0.007(2) 0.007(2)
C4 0.031(3) 0.026(3) 0.037(3) 0.003(2) 0.005(2) 0.006(2)
C5 0.027(2) 0.028(3) 0.032(3) 0.006(2) 0.011(2) 0.002(2)
C6 0.029(3) 0.030(3) 0.021(2) 0.006(2) 0.007(2) 0.003(2)
C7 0.033(3) 0.031(3) 0.027(2) 0.001(2) 0.008(2) 0.003(2)
C8 0.044(3) 0.039(3) 0.034(3) -0.006(2) 0.007(3) -0.001(3)
C9 0.032(3) 0.036(3) 0.044(3) -0.006(2) 0.000(2) -0.005(2)
C10 0.021(2) 0.036(3) 0.039(3) 0.003(2) 0.004(2) -0.002(2)
C11 0.024(2) 0.032(3) 0.025(2) 0.008(2) 0.003(2) 0.002(2)
C12 0.048(3) 0.029(3) 0.065(4) -0.004(3) 0.006(3) -0.001(3)

loop_
_atom_site_label
_atom_site_type_symbol
_atom_site_fract_x
_atom_site_fract_y
_atom_site_fract_z
_atom_site_U_iso_or_equiv
_atom_site_thermal_displace_type
_atom_site_occupancy
_atom_site_calc_flag
_atom_site_refinement_flags
I I 0.82607(5) 0.14528(2) 0.36086(2) 0.03073(11) Uani 1 d .
N1 N 0.4919(5) 0.3413(2) 0.1294(3) 0.0242(8) Uani 1 d .
C2 C 0.5529(7) 0.2564(3) 0.0840(4) 0.0317(11) Uani 1 d .
H2A H 0.6324(7) 0.2698(3) 0.0313(4) 0.042 Uiso 1 calc R
H2B H 0.6430(7) 0.2232(3) 0.1387(4) 0.042 Uiso 1 calc R
C3 C 0.3678(8) 0.2012(3) 0.0362(4) 0.0354(12) Uani 1 d .
H3A H 0.4169(8) 0.1468(3) 0.0115(4) 0.047 Uiso 1 calc R
H3B H 0.2857(8) 0.2316(3) -0.0235(4) 0.047 Uiso 1 calc R
C4 C 0.2289(7) 0.1805(3) 0.1128(4) 0.0319(11) Uani 1 d .
H4 H 0.3100(7) 0.1443(3) 0.1688(4) 0.042 Uiso 1 calc R
C5 C 0.1705(7) 0.2649(3) 0.1612(3) 0.0285(11) Uani 1 d .
H5A H 0.0808(7) 0.2996(3) 0.1078(3) 0.038 Uiso 1 calc R
H5B H 0.0917(7) 0.2508(3) 0.2140(3) 0.038 Uiso 1 calc R
C6 C 0.3602(7) 0.3189(3) 0.2103(3) 0.0261(10) Uani 1 d .
H6 H 0.4477(7) 0.2816(3) 0.2628(3) 0.035 Uiso 1 calc R
C7 C 0.3148(7) 0.4011(3) 0.2661(4) 0.0299(11) Uani 1 d .
H7A H 0.2296(7) 0.4402(3) 0.2162(4) 0.040 Uiso 1 calc R
H7B H 0.2349(7) 0.3857(3) 0.3180(4) 0.040 Uiso 1 calc R
C8 C 0.5124(8) 0.4488(4) 0.3191(4) 0.0391(13) Uani 1 d .
H8A H 0.5891(8) 0.4131(4) 0.3756(4) 0.052 Uiso 1 calc R
H8B H 0.4751(8) 0.5032(4) 0.3486(4) 0.052 Uiso 1 calc R
C9 C 0.6507(8) 0.4680(3) 0.2421(4) 0.0383(12) Uani 1 d .
H9A H 0.5836(8) 0.5118(3) 0.1925(4) 0.051 Uiso 1 calc R
H9B H 0.7833(8) 0.4917(3) 0.2792(4) 0.051 Uiso 1 calc R
C10 C 0.6902(7) 0.3864(3) 0.1840(4) 0.0323(11) Uani 1 d .
H10A H 0.7717(7) 0.4020(3) 0.1328(4) 0.043 Uiso 1 calc R
H10B H 0.7728(7) 0.3458(3) 0.2329(4) 0.043 Uiso 1 calc R
C11 C 0.3770(7) 0.3983(3) 0.0430(3) 0.0273(10) Uani 1 d .
H11A H 0.2496(23) 0.3699(9) 0.0092(14) 0.041 Uiso 1 calc R
H11B H 0.4634(19) 0.4081(16) -0.0068(12) 0.041 Uiso 1 calc R
H11C H 0.3445(39) 0.4533(7) 0.0712(4) 0.041 Uiso 1 calc R
C12 C 0.0347(9) 0.1287(3) 0.0610(5) 0.0479(15) Uani 1 d .
H12A H -0.0494(30) 0.1168(21) 0.1113(8) 0.072 Uiso 1 calc R
H12B H 0.0768(9) 0.0744(11) 0.0346(26) 0.072 Uiso 1 calc R
H12C H -0.0454(31) 0.1622(11) 0.0045(19) 0.072 Uiso 1 calc R

loop_
_atom_type_symbol
_atom_type_description
_atom_type_scat_dispersion_real
_atom_type_scat_dispersion_imag
_atom_type_scat_source
C C 0.0033 0.0016 'International Tables Vol C Tables 4.2.6.8 and 6.1.1.4'
H H 0.0000 0.0000 'International Tables Vol C Tables 4.2.6.8 and 6.1.1.4'
N N 0.0061 0.0033 'International Tables Vol C Tables 4.2.6.8 and 6.1.1.4'
I I -0.4742 1.8119 'International Tables Vol C Tables 4.2.6.8 and 6.1.1.4'

loop_
_geom_angle_atom_site_label_1
_geom_angle_atom_site_label_2
_geom_angle_atom_site_label_3
_geom_angle
C11 N1 C10 109.7(3)
C11 N1 C2 109.3(3)
C10 N1 C2 107.9(3)
C11 N1 C6 112.8(3)
C10 N1 C6 108.9(3)
C2 N1 C6 108.2(3)
C3 C2 N1 113.0(4)
C2 C3 C4 112.4(4)
C3 C4 C5 109.6(4)
C3 C4 C12 111.6(4)
C5 C4 C12 111.5(4)
C6 C5 C4 112.6(4)
C5 C6 C7 115.5(4)
C5 C6 N1 110.7(3)
C7 C6 N1 110.1(4)
C8 C7 C6 112.7(4)
C7 C8 C9 110.8(4)
C10 C9 C8 111.4(4)
N1 C10 C9 113.3(4)

loop_
_geom_bond_atom_site_label_1
_geom_bond_atom_site_label_2
_geom_bond_distance
N1 C11 1.499(5)
N1 C10 1.508(6)
N1 C2 1.515(6)
N1 C6 1.538(5)
C2 C3 1.499(7)
C3 C4 1.521(7)
C4 C5 1.522(6)
C4 C12 1.527(7)
C5 C6 1.513(6)
C6 C7 1.515(6)
C7 C8 1.516(7)
C8 C9 1.518(7)
C9 C10 1.510(7)

loop_
_cod_related_entry_id
_cod_related_entry_database
_cod_related_entry_code
1 ChemSpider 21155456
